data_7159735
loop_
_publ_author_name
'Trojan, Michal'
'Ku&#x10d;nirov&#xe1;, Kate&#x159;ina'
'Bouzkov&#xe1;, &#x160;&#xe1;rka'
'Cva&#x10d;ka, Josef'
'&#x10c;ejka, Jan'
'Tav&#x10d;ar, Ga&#x161;per'
'Ryb&#xe1;&#x10d;kov&#xe1;, Mark&#xe9;ta'
'Kv&#xed;&#x10d;ala, Jaroslav'

_publ_section_title
;
 Quaternary ammonium fluorides and difluorosilicates as nucleophilic
 fluorination reagents.
;
_journal_issue 5
_journal_name_full 'Organic &amp; biomolecular chemistry'
_journal_page_first 1047
_journal_page_last 1056
_journal_paper_doi 10.1039/d3ob01875j
_journal_volume 22
_journal_year 2024
_chemical_formula_moiety 'C18 H15 F2 Si, C10 H16 N'
_chemical_formula_sum 'C28 H31 F2 N Si'
_chemical_formula_weight 447.63
_chemical_melting_point ?
_chemical_name_common 'Benzenemethanaminium, N,N,N-trimethyl-, (TB-5-11)-difluorotriphenylsilicate(1-)'
_chemical_name_systematic 'Benzyltrimethylammonium difluorotriphenylsilicate'
_space_group_IT_number 60
_space_group_name_Hall '-P 2n 2ab'
_space_group_name_H-M_alt 'P b c n'
_symmetry_cell_setting orthorhombic
_symmetry_space_group_name_Hall '-P 2n 2ab'
_symmetry_space_group_name_H-M 'P b c n'
_atom_sites_solution_hydrogens difmap
_atom_sites_solution_primary direct
_audit_update_record
;
2023-11-13 deposited with the CCDC.	2023-12-22 downloaded from the CCDC.
;
_cell_angle_alpha 90
_cell_angle_beta 90
_cell_angle_gamma 90
_cell_formula_units_Z 8
_cell_length_a 19.9358(4)
_cell_length_b 15.8356(3)
_cell_length_c 15.2943(3)
_cell_measurement_reflns_used 9767
_cell_measurement_temperature 180
_cell_measurement_theta_max 70.06
_cell_measurement_theta_min 3.56
_cell_volume 4828.34(16)
_computing_cell_refinement 'Apex2 (Bruker AXS, 2006)'
_computing_data_collection 'Apex2 (Bruker AXS, 2006)'
_computing_data_reduction 'Apex2 (Bruker AXS, 2006)'
_computing_molecular_graphics 'CAMERON (Watkin et al., 1996)'
_computing_publication_material 'CRYSTALS (Betteridge et al., 2003)'
_computing_structure_refinement 'CRYSTALS (Betteridge et al., 2003)'
_computing_structure_solution 'SIR92 (Altomare et al., 1994)'
_diffrn_ambient_temperature 180
_diffrn_measured_fraction_theta_full 1.000
_diffrn_measured_fraction_theta_max 1.000
_diffrn_measurement_device Area
_diffrn_measurement_device_type 'Bruker Kappa Apex2'
_diffrn_measurement_method '\f & \w scans'
_diffrn_radiation_monochromator graphite
_diffrn_radiation_type 'Cu K\a'
_diffrn_radiation_wavelength 1.54178
_diffrn_reflns_av_R_equivalents 0.053
_diffrn_reflns_av_unetI/netI 0.084
_diffrn_reflns_limit_h_max 24
_diffrn_reflns_limit_h_min -23
_diffrn_reflns_limit_k_max 19
_diffrn_reflns_limit_k_min -19
_diffrn_reflns_limit_l_max 18
_diffrn_reflns_limit_l_min -18
_diffrn_reflns_number 61977
_diffrn_reflns_theta_full 70.101
_diffrn_reflns_theta_max 70.101
_diffrn_reflns_theta_min 3.564
_diffrn_standards_number 0
_exptl_absorpt_coefficient_mu 1.106
_exptl_absorpt_correction_T_max 0.95
_exptl_absorpt_correction_T_min 0.82
_exptl_absorpt_correction_type multi-scan
_exptl_absorpt_process_details 'SADABS (Siemens, 1996)'
_exptl_crystal_colour colourless
_exptl_crystal_density_diffrn 1.232
_exptl_crystal_density_meas ?
_exptl_crystal_density_method 'not measured'
_exptl_crystal_description colourless
_exptl_crystal_F_000 1903.989
_exptl_crystal_size_max 0.230
_exptl_crystal_size_mid 0.093
_exptl_crystal_size_min 0.042
_refine_diff_density_max 0.25
_refine_diff_density_min -0.53
_refine_ls_extinction_method None
_refine_ls_goodness_of_fit_ref 0.9978
_refine_ls_hydrogen_treatment constr
_refine_ls_matrix_type full
_refine_ls_number_parameters 289
_refine_ls_number_reflns 4589
_refine_ls_number_restraints 0
_refine_ls_R_factor_all 0.0484
_refine_ls_R_factor_gt 0.0389
_refine_ls_shift/su_max 0.0005263
_refine_ls_shift/su_mean 0.0000599
_refine_ls_structure_factor_coef Fsqd
_refine_ls_weighting_details
;
 Method= Modified Sheldrick 
 w=1/[\s^2^(F^2^) + ( 0.05P)^2^ + 3.20P] 
 ,where P=(max(Fo^2^,0) + 2Fc^2^)/3 
;
_refine_ls_weighting_scheme calc
_refine_ls_wR_factor_all 0.1095
_refine_ls_wR_factor_gt 0.0943
_refine_ls_wR_factor_ref 0.1095
_reflns_limit_h_max 24
_reflns_limit_h_min 0
_reflns_limit_k_max 19
_reflns_limit_k_min 0
_reflns_limit_l_max 18
_reflns_limit_l_min 0
_reflns_number_gt 3796
_reflns_number_total 4591
_reflns_threshold_expression I>2.0\s(I)
_oxford_diffrn_Wilson_B_factor 0.00
_oxford_diffrn_Wilson_scale 0.00
_oxford_refine_ls_scale 0.3455(4)
_cod_data_source_file d3ob01875j2.cif
_cod_data_source_block I
_cod_depositor_comments
;
The following automatic conversions were performed:

data item '_chemical_melting_point' value 'N/A' was changed to '?' --
the value is undefined or not given.

data item '_exptl_crystal_density_meas' value 'not measured' was
changed to '?' -- the value is perceived as not measured.

Automatic conversion script
Id: cif_fix_values 8170 2020-07-09 18:12:32Z antanas 

 Adding full bibliography for 7159735.cif.
;
_cod_original_sg_symbol_Hall '-P 2n 2ab '
_cod_original_sg_symbol_H-M 'P b c n '
_cod_database_code 7159735
_oxford_refine_reflns_threshold_expression I>-3.0\s(I)
_refine_ls_r_factor_ref 0.0484
_reflns_number_all 4591

loop_
_symmetry_equiv_pos_as_xyz
x,y,z
-x,-y,-z
-x+1/2,-y+1/2,z+1/2
x+1/2,y+1/2,-z+1/2
x+1/2,-y+1/2,-z
-x+1/2,y+1/2,z
-x,y,-z+1/2
x,-y,z+1/2

loop_
_atom_site_label
_atom_site_type_symbol
_atom_site_fract_x
_atom_site_fract_y
_atom_site_fract_z
_atom_site_U_iso_or_equiv
_atom_site_occupancy
_atom_site_adp_type
_atom_site_refinement_flags_posn
_atom_site_refinement_flags_adp
_atom_site_refinement_flags_occupancy
_atom_site_disorder_assembly
_atom_site_disorder_group
_atom_site_attached_hydrogens
Si1 Si 0.25731(2) 0.61483(3) 0.56580(3) 0.0238 1.0000 Uani . . . . . .
F2 F 0.24514(5) 0.55540(6) 0.47134(6) 0.0305 1.0000 Uani . . . . . .
F3 F 0.26804(5) 0.67835(6) 0.65685(6) 0.0313 1.0000 Uani . . . . . .
C4 C 0.31891(8) 0.53352(10) 0.61028(12) 0.0303 1.0000 Uani . . . . . .
C5 C 0.35246(10) 0.47590(12) 0.55602(14) 0.0420 1.0000 Uani . . . . . .
C6 C 0.39772(12) 0.41727(14) 0.58911(19) 0.0574 1.0000 Uani . . . . . .
C7 C 0.41039(12) 0.41387(14) 0.67749(19) 0.0596 1.0000 Uani . . . . . .
C8 C 0.37828(11) 0.46893(14) 0.73286(16) 0.0513 1.0000 Uani . . . . . .
C9 C 0.33322(9) 0.52801(12) 0.69966(13) 0.0377 1.0000 Uani . . . . . .
C10 C 0.16439(8) 0.60167(10) 0.59376(10) 0.0264 1.0000 Uani . . . . . .
C11 C 0.12768(8) 0.53094(10) 0.56637(11) 0.0294 1.0000 Uani . . . . . .
C12 C 0.05969(9) 0.52155(12) 0.58614(12) 0.0352 1.0000 Uani . . . . . .
C13 C 0.02610(9) 0.58375(13) 0.63197(12) 0.0385 1.0000 Uani . . . . . .
C14 C 0.06095(10) 0.65458(13) 0.65920(12) 0.0396 1.0000 Uani . . . . . .
C15 C 0.12902(9) 0.66272(12) 0.64129(11) 0.0344 1.0000 Uani . . . . . .
C16 C 0.28759(8) 0.70477(10) 0.49291(10) 0.0255 1.0000 Uani . . . . . .
C17 C 0.33046(9) 0.68931(11) 0.42237(11) 0.0298 1.0000 Uani . . . . . .
C18 C 0.34995(10) 0.75243(12) 0.36478(12) 0.0388 1.0000 Uani . . . . . .
C19 C 0.32522(11) 0.83347(12) 0.37501(13) 0.0411 1.0000 Uani . . . . . .
C20 C 0.28276(11) 0.85127(11) 0.44376(13) 0.0396 1.0000 Uani . . . . . .
C21 C 0.26508(9) 0.78800(10) 0.50298(12) 0.0319 1.0000 Uani . . . . . .
H51 H 0.3443 0.4765 0.4946 0.0505 1.0000 Uiso R . . . . .
H61 H 0.4206 0.3793 0.5510 0.0693 1.0000 Uiso R . . . . .
H71 H 0.4411 0.3738 0.7004 0.0734 1.0000 Uiso R . . . . .
H81 H 0.3854 0.4675 0.7942 0.0619 1.0000 Uiso R . . . . .
H91 H 0.3118 0.5638 0.7385 0.0442 1.0000 Uiso R . . . . .
H111 H 0.1497 0.4882 0.5334 0.0349 1.0000 Uiso R . . . . .
H121 H 0.0363 0.4729 0.5667 0.0415 1.0000 Uiso R . . . . .
H131 H -0.0197 0.5781 0.6438 0.0467 1.0000 Uiso R . . . . .
H141 H 0.0383 0.6986 0.6903 0.0488 1.0000 Uiso R . . . . .
H151 H 0.1524 0.7110 0.6616 0.0424 1.0000 Uiso R . . . . .
H171 H 0.3468 0.6336 0.4135 0.0364 1.0000 Uiso R . . . . .
H181 H 0.3791 0.7402 0.3174 0.0468 1.0000 Uiso R . . . . .
H191 H 0.3370 0.8768 0.3349 0.0500 1.0000 Uiso R . . . . .
H201 H 0.2664 0.9066 0.4505 0.0477 1.0000 Uiso R . . . . .
H211 H 0.2366 0.8018 0.5504 0.0374 1.0000 Uiso R . . . . .
N31 N 0.35173(7) 0.85245(9) 0.77347(9) 0.0274 1.0000 Uani . . . . . .
C32 C 0.34589(8) 0.78671(11) 0.84639(11) 0.0316 1.0000 Uani . . . . . .
C33 C 0.41132(8) 0.74797(10) 0.87458(10) 0.0279 1.0000 Uani . . . . . .
C34 C 0.43209(10) 0.67149(11) 0.83929(12) 0.0380 1.0000 Uani . . . . . .
C35 C 0.49086(11) 0.63319(12) 0.86745(14) 0.0436 1.0000 Uani . . . . . .
C36 C 0.52977(10) 0.67170(13) 0.93068(12) 0.0402 1.0000 Uani . . . . . .
C37 C 0.50996(9) 0.74765(12) 0.96619(12) 0.0373 1.0000 Uani . . . . . .
C38 C 0.45075(9) 0.78538(11) 0.93899(11) 0.0312 1.0000 Uani . . . . . .
C39 C 0.38930(11) 0.92825(11) 0.80456(13) 0.0408 1.0000 Uani . . . . . .
C40 C 0.28186(9) 0.87819(14) 0.74898(13) 0.0427 1.0000 Uani . . . . . .
C41 C 0.38538(9) 0.81607(11) 0.69489(11) 0.0318 1.0000 Uani . . . . . .
H321 H 0.3159 0.7428 0.8240 0.0384 1.0000 Uiso R . . . . .
H322 H 0.3243 0.8151 0.8949 0.0384 1.0000 Uiso R . . . . .
H341 H 0.4051 0.6457 0.7960 0.0456 1.0000 Uiso R . . . . .
H351 H 0.5041 0.5806 0.8442 0.0519 1.0000 Uiso R . . . . .
H361 H 0.5696 0.6461 0.9506 0.0481 1.0000 Uiso R . . . . .
H371 H 0.5365 0.7738 1.0103 0.0454 1.0000 Uiso R . . . . .
H381 H 0.4365 0.8363 0.9643 0.0378 1.0000 Uiso R . . . . .
H391 H 0.4360 0.9115 0.8194 0.0605 1.0000 Uiso R . . . . .
H392 H 0.3896 0.9689 0.7570 0.0598 1.0000 Uiso R . . . . .
H393 H 0.3663 0.9507 0.8552 0.0605 1.0000 Uiso R . . . . .
H401 H 0.2842 0.9216 0.7041 0.0627 1.0000 Uiso R . . . . .
H402 H 0.2598 0.9014 0.8003 0.0636 1.0000 Uiso R . . . . .
H403 H 0.2573 0.8279 0.7277 0.0633 1.0000 Uiso R . . . . .
H411 H 0.3858 0.8582 0.6488 0.0478 1.0000 Uiso R . . . . .
H412 H 0.3608 0.7667 0.6768 0.0470 1.0000 Uiso R . . . . .
H413 H 0.4313 0.8001 0.7116 0.0469 1.0000 Uiso R . . . . .

loop_
_atom_site_aniso_label
_atom_site_aniso_U_11
_atom_site_aniso_U_22
_atom_site_aniso_U_33
_atom_site_aniso_U_23
_atom_site_aniso_U_13
_atom_site_aniso_U_12
Si1 0.0247(2) 0.0231(2) 0.0234(2) -0.00249(16) -0.00157(16) -0.00284(16)
F2 0.0376(5) 0.0262(5) 0.0278(5) -0.0060(4) 0.0005(4) -0.0053(4)
F3 0.0336(5) 0.0330(5) 0.0272(5) -0.0069(4) -0.0029(4) -0.0050(4)
C4 0.0255(8) 0.0265(8) 0.0389(9) 0.0046(7) -0.0017(7) -0.0081(6)
C5 0.0380(10) 0.0336(9) 0.0543(12) -0.0033(8) -0.0000(9) 0.0031(8)
C6 0.0462(12) 0.0385(11) 0.0874(18) -0.0002(11) -0.0008(12) 0.0098(9)
C7 0.0457(12) 0.0358(11) 0.0974(19) 0.0207(12) -0.0192(13) -0.0004(9)
C8 0.0487(12) 0.0457(11) 0.0594(13) 0.0231(10) -0.0178(10) -0.0135(10)
C9 0.0351(9) 0.0352(9) 0.0428(10) 0.0101(8) -0.0052(8) -0.0107(7)
C10 0.0280(8) 0.0298(8) 0.0216(7) 0.0019(6) -0.0033(6) -0.0018(6)
C11 0.0304(8) 0.0271(8) 0.0308(8) 0.0045(6) -0.0064(7) -0.0014(6)
C12 0.0309(9) 0.0374(9) 0.0374(9) 0.0105(7) -0.0086(7) -0.0102(7)
C13 0.0264(9) 0.0531(11) 0.0361(9) 0.0128(8) 0.0025(7) -0.0041(8)
C14 0.0343(10) 0.0510(11) 0.0334(9) -0.0026(8) 0.0077(7) 0.0008(8)
C15 0.0343(9) 0.0411(10) 0.0280(8) -0.0049(7) 0.0032(7) -0.0058(8)
C16 0.0252(8) 0.0239(8) 0.0274(8) -0.0035(6) -0.0060(6) -0.0026(6)
C17 0.0296(8) 0.0285(8) 0.0314(8) 0.0010(7) -0.0015(7) -0.0006(7)
C18 0.0377(10) 0.0443(10) 0.0344(9) 0.0042(8) 0.0026(8) -0.0057(8)
C19 0.0492(11) 0.0322(9) 0.0419(10) 0.0084(8) -0.0046(9) -0.0122(8)
C20 0.0511(11) 0.0231(8) 0.0447(10) -0.0011(7) -0.0090(9) -0.0017(8)
C21 0.0362(9) 0.0267(8) 0.0329(8) -0.0054(7) -0.0040(7) -0.0016(7)
N31 0.0261(7) 0.0285(7) 0.0275(7) 0.0024(5) 0.0033(5) 0.0016(5)
C32 0.0262(8) 0.0353(9) 0.0331(9) 0.0100(7) 0.0045(7) 0.0008(7)
C33 0.0267(8) 0.0284(8) 0.0286(8) 0.0046(6) 0.0038(6) 0.0009(6)
C34 0.0442(11) 0.0298(9) 0.0399(10) -0.0030(7) -0.0062(8) 0.0018(8)
C35 0.0505(12) 0.0353(10) 0.0449(11) -0.0033(8) 0.0009(9) 0.0146(9)
C36 0.0327(9) 0.0493(11) 0.0387(10) 0.0063(8) 0.0013(8) 0.0125(8)
C37 0.0338(10) 0.0460(10) 0.0320(9) 0.0012(8) -0.0024(7) 0.0015(8)
C38 0.0347(9) 0.0323(8) 0.0265(8) -0.0006(7) 0.0033(7) 0.0038(7)
C39 0.0591(12) 0.0283(9) 0.0350(9) -0.0017(7) -0.0009(9) -0.0047(8)
C40 0.0296(9) 0.0555(12) 0.0431(10) 0.0128(9) 0.0020(8) 0.0155(8)
C41 0.0332(9) 0.0339(9) 0.0282(8) -0.0028(7) 0.0040(7) -0.0009(7)

loop_
_atom_type_symbol
_atom_type_scat_dispersion_real
_atom_type_scat_dispersion_imag
_atom_type_scat_Cromer_Mann_a1
_atom_type_scat_Cromer_Mann_b1
_atom_type_scat_Cromer_Mann_a2
_atom_type_scat_Cromer_Mann_b2
_atom_type_scat_Cromer_Mann_a3
_atom_type_scat_Cromer_Mann_b3
_atom_type_scat_Cromer_Mann_a4
_atom_type_scat_Cromer_Mann_b4
_atom_type_scat_Cromer_Mann_c
_atom_type_scat_source
C 0.0181 0.0091 2.3100 20.8439 1.0200 10.2075 1.5886 0.5687 0.8650 51.6512 0.2156 'International Tables Vol C 4.2.6.8 and 6.1.1.4'
H 0.0000 0.0000 0.4930 10.5109 0.3229 26.1257 0.1402 3.1424 0.0408 57.7998 0.0030 'International Tables Vol C 4.2.6.8 and 6.1.1.4'
N 0.0311 0.0180 12.2126 0.0057 3.1322 9.8933 2.0125 28.9975 1.1663 0.5826 -11.5290 'International Tables Vol C 4.2.6.8 and 6.1.1.4'
F 0.0727 0.0534 3.5392 10.2825 2.6412 4.2944 1.5170 0.2615 1.0243 26.1476 0.2776 'International Tables Vol C 4.2.6.8 and 6.1.1.4'
Si 0.2541 0.3302 6.2915 2.4386 3.0353 32.3337 1.9891 0.6785 1.5410 81.6937 1.1407 'International Tables Vol C 4.2.6.8 and 6.1.1.4'

loop_
_geom_angle_atom_site_label_1
_geom_angle_site_symmetry_1
_geom_angle_atom_site_label_2
_geom_angle_site_symmetry_2
_geom_angle_atom_site_label_3
_geom_angle_site_symmetry_3
_geom_angle
_geom_angle_publ_flag
F2 . Si1 . F3 . 177.11(5) yes
F2 . Si1 . C4 . 91.20(6) yes
F3 . Si1 . C4 . 91.48(6) yes
F2 . Si1 . C10 . 89.52(6) yes
F3 . Si1 . C10 . 90.18(6) yes
C4 . Si1 . C10 . 118.10(7) yes
F2 . Si1 . C16 . 87.86(6) yes
F3 . Si1 . C16 . 89.83(6) yes
C4 . Si1 . C16 . 120.64(7) yes
C10 . Si1 . C16 . 121.25(7) yes
Si1 . C4 . C5 . 122.38(14) yes
Si1 . C4 . C9 . 121.50(14) yes
C5 . C4 . C9 . 116.12(17) yes
C4 . C5 . C6 . 121.9(2) yes
C4 . C5 . H51 . 119.7 no
C6 . C5 . H51 . 118.4 no
C5 . C6 . C7 . 120.2(2) yes
C5 . C6 . H61 . 120.6 no
C7 . C6 . H61 . 119.2 no
C6 . C7 . C8 . 119.7(2) yes
C6 . C7 . H71 . 120.5 no
C8 . C7 . H71 . 119.8 no
C7 . C8 . C9 . 120.1(2) yes
C7 . C8 . H81 . 121.7 no
C9 . C8 . H81 . 118.2 no
C4 . C9 . C8 . 122.0(2) yes
C4 . C9 . H91 . 119.7 no
C8 . C9 . H91 . 118.4 no
Si1 . C10 . C11 . 121.72(13) yes
Si1 . C10 . C15 . 121.92(12) yes
C11 . C10 . C15 . 116.35(15) yes
C10 . C11 . C12 . 121.81(17) yes
C10 . C11 . H111 . 119.1 no
C12 . C11 . H111 . 119.1 no
C11 . C12 . C13 . 120.27(17) yes
C11 . C12 . H121 . 119.7 no
C13 . C12 . H121 . 120.0 no
C12 . C13 . C14 . 119.16(17) yes
C12 . C13 . H131 . 120.2 no
C14 . C13 . H131 . 120.7 no
C13 . C14 . C15 . 120.39(18) yes
C13 . C14 . H141 . 120.2 no
C15 . C14 . H141 . 119.4 no
C10 . C15 . C14 . 122.00(17) yes
C10 . C15 . H151 . 118.6 no
C14 . C15 . H151 . 119.4 no
Si1 . C16 . C17 . 120.93(12) yes
Si1 . C16 . C21 . 122.49(13) yes
C17 . C16 . C21 . 116.45(15) yes
C16 . C17 . C18 . 122.33(16) yes
C16 . C17 . H171 . 118.8 no
C18 . C17 . H171 . 118.9 no
C17 . C18 . C19 . 119.77(18) yes
C17 . C18 . H181 . 120.6 no
C19 . C18 . H181 . 119.6 no
C18 . C19 . C20 . 119.64(17) yes
C18 . C19 . H191 . 120.6 no
C20 . C19 . H191 . 119.8 no
C19 . C20 . C21 . 120.20(17) yes
C19 . C20 . H201 . 119.1 no
C21 . C20 . H201 . 120.7 no
C16 . C21 . C20 . 121.54(17) yes
C16 . C21 . H211 . 119.6 no
C20 . C21 . H211 . 118.9 no
C32 . N31 . C39 . 110.67(13) yes
C32 . N31 . C40 . 107.25(13) yes
C39 . N31 . C40 . 109.10(14) yes
C32 . N31 . C41 . 111.02(13) yes
C39 . N31 . C41 . 109.96(13) yes
C40 . N31 . C41 . 108.76(14) yes
N31 . C32 . C33 . 114.86(13) yes
N31 . C32 . H321 . 105.9 no
C33 . C32 . H321 . 109.9 no
N31 . C32 . H322 . 106.1 no
C33 . C32 . H322 . 110.8 no
H321 . C32 . H322 . 109.0 no
C32 . C33 . C34 . 120.18(16) yes
C32 . C33 . C38 . 121.24(15) yes
C34 . C33 . C38 . 118.52(16) yes
C33 . C34 . C35 . 120.81(18) yes
C33 . C34 . H341 . 118.6 no
C35 . C34 . H341 . 120.6 no
C34 . C35 . C36 . 119.88(18) yes
C34 . C35 . H351 . 120.4 no
C36 . C35 . H351 . 119.8 no
C35 . C36 . C37 . 120.03(18) yes
C35 . C36 . H361 . 120.6 no
C37 . C36 . H361 . 119.3 no
C36 . C37 . C38 . 120.12(18) yes
C36 . C37 . H371 . 120.0 no
C38 . C37 . H371 . 119.9 no
C33 . C38 . C37 . 120.63(16) yes
C33 . C38 . H381 . 119.1 no
C37 . C38 . H381 . 120.3 no
N31 . C39 . H391 . 109.2 no
N31 . C39 . H392 . 107.3 no
H391 . C39 . H392 . 110.0 no
N31 . C39 . H393 . 108.2 no
H391 . C39 . H393 . 111.0 no
H392 . C39 . H393 . 111.0 no
N31 . C40 . H401 . 108.9 no
N31 . C40 . H402 . 108.7 no
H401 . C40 . H402 . 109.0 no
N31 . C40 . H403 . 108.9 no
H401 . C40 . H403 . 111.1 no
H402 . C40 . H403 . 110.2 no
N31 . C41 . H411 . 108.9 no
N31 . C41 . H412 . 108.4 no
H411 . C41 . H412 . 110.7 no
N31 . C41 . H413 . 107.9 no
H411 . C41 . H413 . 111.0 no
H412 . C41 . H413 . 109.8 no

loop_
_geom_bond_atom_site_label_1
_geom_bond_site_symmetry_1
_geom_bond_atom_site_label_2
_geom_bond_site_symmetry_2
_geom_bond_distance
_geom_bond_publ_flag
Si1 . F2 . 1.7412(10) yes
Si1 . F3 . 1.7311(10) yes
Si1 . C4 . 1.9049(18) yes
Si1 . C10 . 1.9126(17) yes
Si1 . C16 . 1.9068(17) yes
C4 . C5 . 1.403(3) yes
C4 . C9 . 1.399(3) yes
C5 . C6 . 1.390(3) yes
C5 . H51 . 0.953 no
C6 . C7 . 1.376(4) yes
C6 . H61 . 0.954 no
C7 . C8 . 1.374(4) yes
C7 . H71 . 0.949 no
C8 . C9 . 1.393(3) yes
C8 . H81 . 0.949 no
C9 . H91 . 0.926 no
C10 . C11 . 1.402(2) yes
C10 . C15 . 1.400(2) yes
C11 . C12 . 1.397(2) yes
C11 . H111 . 0.951 no
C12 . C13 . 1.382(3) yes
C12 . H121 . 0.947 no
C13 . C14 . 1.384(3) yes
C13 . H131 . 0.936 no
C14 . C15 . 1.390(3) yes
C14 . H141 . 0.957 no
C15 . H151 . 0.949 no
C16 . C17 . 1.398(2) yes
C16 . C21 . 1.401(2) yes
C17 . C18 . 1.388(2) yes
C17 . H171 . 0.951 no
C18 . C19 . 1.384(3) yes
C18 . H181 . 0.949 no
C19 . C20 . 1.379(3) yes
C19 . H191 . 0.950 no
C20 . C21 . 1.396(3) yes
C20 . H201 . 0.941 no
C21 . H211 . 0.947 no
N31 . C32 . 1.530(2) yes
N31 . C39 . 1.493(2) yes
N31 . C40 . 1.499(2) yes
N31 . C41 . 1.492(2) yes
C32 . C33 . 1.504(2) yes
C32 . H321 . 0.979 no
C32 . H322 . 0.968 no
C33 . C34 . 1.389(2) yes
C33 . C38 . 1.393(2) yes
C34 . C35 . 1.388(3) yes
C34 . H341 . 0.946 no
C35 . C36 . 1.382(3) yes
C35 . H351 . 0.944 no
C36 . C37 . 1.377(3) yes
C36 . H361 . 0.942 no
C37 . C38 . 1.387(3) yes
C37 . H371 . 0.952 no
C38 . H381 . 0.939 no
C39 . H391 . 0.994 no
C39 . H392 . 0.972 no
C39 . H393 . 0.968 no
C40 . H401 . 0.973 no
C40 . H402 . 0.971 no
C40 . H403 . 0.990 no
C41 . H411 . 0.970 no
C41 . H412 . 0.964 no
C41 . H413 . 0.983 no

loop_
_geom_torsion_atom_site_label_1
_geom_torsion_site_symmetry_1
_geom_torsion_atom_site_label_2
_geom_torsion_site_symmetry_2
_geom_torsion_atom_site_label_3
_geom_torsion_site_symmetry_3
_geom_torsion_atom_site_label_4
_geom_torsion_site_symmetry_4
_geom_torsion
_geom_torsion_publ_flag
F2 . Si1 . C4 . C5 . 21.2(3) yes
F2 . Si1 . C4 . C9 . -158.7(3) yes
F3 . Si1 . C4 . C5 . -157.7(3) yes
F3 . Si1 . C4 . C9 . 22.3(3) yes
C10 . Si1 . C4 . C5 . 111.3(4) yes
C10 . Si1 . C4 . C9 . -68.6(4) yes
C16 . Si1 . C4 . C5 . -67.0(4) yes
C16 . Si1 . C4 . C9 . 113.0(3) yes
F2 . Si1 . C10 . C11 . 28.4(3) yes
F2 . Si1 . C10 . C15 . -150.4(3) yes
F3 . Si1 . C10 . C11 . -154.5(3) yes
F3 . Si1 . C10 . C15 . 26.7(3) yes
C4 . Si1 . C10 . C11 . -62.7(4) yes
C4 . Si1 . C10 . C15 . 118.5(4) yes
C16 . Si1 . C10 . C11 . 115.6(3) yes
C16 . Si1 . C10 . C15 . -63.2(4) yes
F2 . Si1 . C16 . C17 . -42.6(3) yes
F2 . Si1 . C16 . C21 . 133.0(3) yes
F3 . Si1 . C16 . C17 . 139.1(3) yes
F3 . Si1 . C16 . C21 . -45.2(3) yes
C4 . Si1 . C16 . C17 . 47.5(4) yes
C4 . Si1 . C16 . C21 . -136.9(3) yes
C10 . Si1 . C16 . C17 . -130.8(3) yes
C10 . Si1 . C16 . C21 . 44.9(4) yes
Si1 . C4 . C5 . C6 . 179.5(3) yes
Si1 . C4 . C5 . H51 . -0.6 no
C9 . C4 . C5 . C6 . -0.6(5) yes
C9 . C4 . C5 . H51 . 179.4 no
Si1 . C4 . C9 . C8 . -179.9(2) yes
Si1 . C4 . C9 . H91 . 1.3 no
C5 . C4 . C9 . C8 . 0.2(4) yes
C5 . C4 . C9 . H91 . -178.7 no
C4 . C5 . C6 . C7 . 0.6(6) yes
C4 . C5 . C6 . H61 . -178.9 no
H51 . C5 . C6 . C7 . -179.3 no
H51 . C5 . C6 . H61 . 1.2 no
C5 . C6 . C7 . C8 . -0.2(6) yes
C5 . C6 . C7 . H71 . 179.7 no
H61 . C6 . C7 . C8 . 179.3 no
H61 . C6 . C7 . H71 . -0.8 no
C6 . C7 . C8 . C9 . -0.1(5) yes
C6 . C7 . C8 . H81 . 178.9 no
H71 . C7 . C8 . C9 . 179.9 no
H71 . C7 . C8 . H81 . -1.1 no
C7 . C8 . C9 . C4 . 0.2(5) yes
C7 . C8 . C9 . H91 . 179.1 no
H81 . C8 . C9 . C4 . -178.9 no
H81 . C8 . C9 . H91 . 0.0 no
Si1 . C10 . C11 . C12 . -179.5(2) yes
Si1 . C10 . C11 . H111 . 0.5 no
C15 . C10 . C11 . C12 . -0.6(4) yes
C15 . C10 . C11 . H111 . 179.4 no
Si1 . C10 . C15 . C14 . 177.8(2) yes
Si1 . C10 . C15 . H151 . -2.0 no
C11 . C10 . C15 . C14 . -1.1(4) yes
C11 . C10 . C15 . H151 . 179.1 no
C10 . C11 . C12 . C13 . 1.7(4) yes
C10 . C11 . C12 . H121 . -179.9 no
H111 . C11 . C12 . C13 . -178.3 no
H111 . C11 . C12 . H121 . 0.1 no
C11 . C12 . C13 . C14 . -1.1(4) yes
C11 . C12 . C13 . H131 . 178.3 no
H121 . C12 . C13 . C14 . -179.5 no
H121 . C12 . C13 . H131 . -0.2 no
C12 . C13 . C14 . C15 . -0.5(5) yes
C12 . C13 . C14 . H141 . 179.1 no
H131 . C13 . C14 . C15 . -179.9 no
H131 . C13 . C14 . H141 . -0.3 no
C13 . C14 . C15 . C10 . 1.6(5) yes
C13 . C14 . C15 . H151 . -178.5 no
H141 . C14 . C15 . C10 . -178.0 no
H141 . C14 . C15 . H151 . 1.8 no
Si1 . C16 . C17 . C18 . 175.8(2) yes
Si1 . C16 . C17 . H171 . -4.2 no
C21 . C16 . C17 . C18 . -0.1(4) yes
C21 . C16 . C17 . H171 . 179.9 no
Si1 . C16 . C21 . C20 . -173.7(2) yes
Si1 . C16 . C21 . H211 . 5.3 no
C17 . C16 . C21 . C20 . 2.2(4) yes
C17 . C16 . C21 . H211 . -178.9 no
C16 . C17 . C18 . C19 . -1.8(5) yes
C16 . C17 . C18 . H181 . -180.0 no
H171 . C17 . C18 . C19 . 178.2 no
H171 . C17 . C18 . H181 . 0.0 no
C17 . C18 . C19 . C20 . 1.7(5) yes
C17 . C18 . C19 . H191 . -177.9 no
H181 . C18 . C19 . C20 . 179.9 no
H181 . C18 . C19 . H191 . 0.3 no
C18 . C19 . C20 . C21 . 0.3(5) yes
C18 . C19 . C20 . H201 . 179.5 no
H191 . C19 . C20 . C21 . 179.9 no
H191 . C19 . C20 . H201 . -0.9 no
C19 . C20 . C21 . C16 . -2.3(5) yes
C19 . C20 . C21 . H211 . 178.7 no
H201 . C20 . C21 . C16 . 178.5 no
H201 . C20 . C21 . H211 . -0.5 no
C39 . N31 . C32 . C33 . -65.9(4) yes
C39 . N31 . C32 . H321 . 172.6 no
C39 . N31 . C32 . H322 . 56.8 no
C40 . N31 . C32 . C33 . 175.2(3) yes
C40 . N31 . C32 . H321 . 53.7 no
C40 . N31 . C32 . H322 . -62.1 no
C41 . N31 . C32 . C33 . 56.5(4) yes
C41 . N31 . C32 . H321 . -65.0 no
C41 . N31 . C32 . H322 . 179.2 no
C32 . N31 . C39 . H391 . 63.6 no
C32 . N31 . C39 . H392 . -177.2 no
C32 . N31 . C39 . H393 . -57.3 no
C40 . N31 . C39 . H391 . -178.6 no
C40 . N31 . C39 . H392 . -59.4 no
C40 . N31 . C39 . H393 . 60.4 no
C41 . N31 . C39 . H391 . -59.4 no
C41 . N31 . C39 . H392 . 59.8 no
C41 . N31 . C39 . H393 . 179.6 no
C32 . N31 . C40 . H401 . 177.9 no
C32 . N31 . C40 . H402 . 59.3 no
C32 . N31 . C40 . H403 . -60.8 no
C39 . N31 . C40 . H401 . 58.0 no
C39 . N31 . C40 . H402 . -60.6 no
C39 . N31 . C40 . H403 . 179.3 no
C41 . N31 . C40 . H401 . -61.9 no
C41 . N31 . C40 . H402 . 179.5 no
C41 . N31 . C40 . H403 . 59.3 no
C32 . N31 . C41 . H411 . 176.5 no
C32 . N31 . C41 . H412 . 56.0 no
C32 . N31 . C41 . H413 . -62.9 no
C39 . N31 . C41 . H411 . -60.7 no
C39 . N31 . C41 . H412 . 178.8 no
C39 . N31 . C41 . H413 . 59.9 no
C40 . N31 . C41 . H411 . 58.7 no
C40 . N31 . C41 . H412 . -61.8 no
C40 . N31 . C41 . H413 . 179.3 no
N31 . C32 . C33 . C34 . -95.6(4) yes
N31 . C32 . C33 . C38 . 87.4(4) yes
H321 . C32 . C33 . C34 . 23.8 no
H321 . C32 . C33 . C38 . -153.2 no
H322 . C32 . C33 . C34 . 144.3 no
H322 . C32 . C33 . C38 . -32.7 no
C32 . C33 . C34 . C35 . -177.2(3) yes
C32 . C33 . C34 . H341 . 2.2 no
C38 . C33 . C34 . C35 . -0.1(5) yes
C38 . C33 . C34 . H341 . 179.3 no
C32 . C33 . C38 . C37 . 178.1(3) yes
C32 . C33 . C38 . H381 . -1.2 no
C34 . C33 . C38 . C37 . 1.0(4) yes
C34 . C33 . C38 . H381 . -178.3 no
C33 . C34 . C35 . C36 . -0.7(5) yes
C33 . C34 . C35 . H351 . 178.5 no
H341 . C34 . C35 . C36 . 180.0 no
H341 . C34 . C35 . H351 . -0.9 no
C34 . C35 . C36 . C37 . 0.5(5) yes
C34 . C35 . C36 . H361 . 179.5 no
H351 . C35 . C36 . C37 . -178.7 no
H351 . C35 . C36 . H361 . 0.4 no
C35 . C36 . C37 . C38 . 0.4(5) yes
C35 . C36 . C37 . H371 . 179.1 no
H361 . C36 . C37 . C38 . -178.6 no
H361 . C36 . C37 . H371 . 0.1 no
C36 . C37 . C38 . C33 . -1.2(4) yes
C36 . C37 . C38 . H381 . 178.1 no
H371 . C37 . C38 . C33 . -179.9 no
H371 . C37 . C38 . H381 . -0.6 no
